data_2222875
loop_
_publ_author_name
'Wang, Jian-Quan'
'Zhang, Ya-Wen'
'Cheng, Lin'

_publ_section_title
;
 Tris{2-[4-(2-pyridyl)pyrimidin-2-ylsulfanyl]ethyl}amine
;
_journal_coeditor_code SI2186
_journal_issue 8
_journal_name_full 'Acta Crystallographica Section E'
_journal_page_first o1889
_journal_page_last o1890
_journal_paper_doi 10.1107/S160053680902741X
_journal_volume 65
_journal_year 2009
_chemical_formula_iupac 'C33 H30 N10 S3'
_chemical_formula_moiety 'C33 H30 N10 S3'
_chemical_formula_sum 'C33 H30 N10 S3'
_chemical_formula_weight 662.85
_chemical_name_systematic
;
Tris{2-[4-(2-pyridyl)pyrimidin-2-ylsulfanyl]ethyl}amine
;
_space_group_IT_number 33
_symmetry_cell_setting orthorhombic
_symmetry_space_group_name_Hall 'P 2c -2n'
_symmetry_space_group_name_H-M 'P n a 21'
_atom_sites_solution_hydrogens geom
_atom_sites_solution_primary direct
_atom_sites_solution_secondary difmap
_audit_creation_method SHELXL-97
_cell_angle_alpha 90.00
_cell_angle_beta 90.00
_cell_angle_gamma 90.00
_cell_formula_units_Z 4
_cell_length_a 16.169(3)
_cell_length_b 25.670(5)
_cell_length_c 7.6166(14)
_cell_measurement_reflns_used 787
_cell_measurement_temperature 295(2)
_cell_measurement_theta_max 28.0
_cell_measurement_theta_min 2.40
_cell_volume 3161.3(10)
_computing_cell_refinement 'SAINT (Bruker, 2000)'
_computing_data_collection 'SMART (Bruker, 2000)'
_computing_data_reduction 'SAINT (Bruker, 2000)'
_computing_molecular_graphics 'SHELXTL (Sheldrick, 2008)'
_computing_publication_material 'SHELXL97 (Sheldrick, 2008) and PLATON (Spek, 2009)'
_computing_structure_refinement 'SHELXL97 (Sheldrick, 2008)'
_computing_structure_solution 'SHELXS97 (Sheldrick, 2008)'
_diffrn_ambient_temperature 295(2)
_diffrn_measured_fraction_theta_full 0.999
_diffrn_measured_fraction_theta_max 0.999
_diffrn_measurement_device_type 'Bruker SMART CCD'
_diffrn_measurement_method '\f and \w'
_diffrn_radiation_monochromator graphite
_diffrn_radiation_source 'fine-focus sealed tube'
_diffrn_radiation_type MoK\a
_diffrn_radiation_wavelength 0.71073
_diffrn_reflns_av_R_equivalents 0.1050
_diffrn_reflns_av_sigmaI/netI 0.1211
_diffrn_reflns_limit_h_max 18
_diffrn_reflns_limit_h_min -19
_diffrn_reflns_limit_k_max 31
_diffrn_reflns_limit_k_min -25
_diffrn_reflns_limit_l_max 9
_diffrn_reflns_limit_l_min -9
_diffrn_reflns_number 16502
_diffrn_reflns_theta_full 26.00
_diffrn_reflns_theta_max 26.00
_diffrn_reflns_theta_min 2.03
_exptl_absorpt_coefficient_mu 0.277
_exptl_absorpt_correction_T_max 0.9467
_exptl_absorpt_correction_T_min 0.9215
_exptl_absorpt_correction_type multi-scan
_exptl_absorpt_process_details '(SADABS; Sheldrick, 2000)'
_exptl_crystal_colour yellow
_exptl_crystal_density_diffrn 1.393
_exptl_crystal_density_method 'not measured'
_exptl_crystal_description block
_exptl_crystal_F_000 1384
_exptl_crystal_size_max 0.30
_exptl_crystal_size_mid 0.20
_exptl_crystal_size_min 0.20
_refine_diff_density_max 0.407
_refine_diff_density_min -0.251
_refine_ls_abs_structure_details 'Flack (1983), 2750 Friedel pairs'
_refine_ls_abs_structure_Flack -0.33(12)
_refine_ls_extinction_method none
_refine_ls_goodness_of_fit_ref 1.056
_refine_ls_hydrogen_treatment constr
_refine_ls_matrix_type full
_refine_ls_number_parameters 415
_refine_ls_number_reflns 6104
_refine_ls_number_restraints 1
_refine_ls_restrained_S_all 1.056
_refine_ls_R_factor_all 0.1428
_refine_ls_R_factor_gt 0.0699
_refine_ls_shift/su_max 0.000
_refine_ls_shift/su_mean 0.000
_refine_ls_structure_factor_coef Fsqd
_refine_ls_weighting_details 'w=1/[\s^2^(Fo^2^)+(0.0045P)^2^+0.8P] where P=(Fo^2^+2Fc^2^)/3'
_refine_ls_weighting_scheme calc
_refine_ls_wR_factor_gt 0.1086
_refine_ls_wR_factor_ref 0.1232
_reflns_number_gt 3099
_reflns_number_total 6104
_reflns_threshold_expression I>2\s(I)
_cod_data_source_file si2186.cif
_cod_data_source_block I
_cod_database_code 2222875
_cod_database_fobs_code 2222875

loop_
_symmetry_equiv_pos_as_xyz
'x, y, z'
'-x, -y, z+1/2'
'x+1/2, -y+1/2, z'
'-x+1/2, y+1/2, z+1/2'

loop_
_atom_site_type_symbol
_atom_site_label
_atom_site_fract_x
_atom_site_fract_y
_atom_site_fract_z
_atom_site_U_iso_or_equiv
_atom_site_adp_type
_atom_site_calc_flag
_atom_site_refinement_flags
_atom_site_occupancy
_atom_site_disorder_assembly
_atom_site_disorder_group
S S1 0.83661(8) 0.33092(6) 0.0846(3) 0.0824(6) Uani d . 1 . .
S S2 0.41967(9) 0.46398(6) 0.0662(3) 0.0677(5) Uani d . 1 . .
S S3 0.78712(8) 0.58482(6) 0.0894(3) 0.0695(5) Uani d . 1 . .
C C1 0.9379(3) 0.3547(2) 0.1233(9) 0.0600(19) Uani d . 1 . .
C C2 1.0620(3) 0.3334(3) 0.2283(10) 0.071(2) Uani d . 1 . .
H H2 1.0985 0.3099 0.2795 0.085 Uiso calc R 1 . .
C C3 1.0900(4) 0.3824(2) 0.1879(9) 0.0692(19) Uani d . 1 . .
H H3 1.1450 0.3915 0.2062 0.083 Uiso calc R 1 . .
C C4 1.0356(3) 0.4172(2) 0.1206(7) 0.0461(15) Uani d . 1 . .
C C5 1.0572(3) 0.4721(2) 0.0830(10) 0.0564(15) Uani d . 1 . .
C C6 1.1378(3) 0.4874(3) 0.0554(11) 0.077(2) Uani d . 1 . .
H H6 1.1787 0.4619 0.0539 0.092 Uiso calc R 1 . .
C C7 1.1010(4) 0.5729(3) 0.0369(11) 0.093(3) Uani d . 1 . .
H H7 1.1157 0.6078 0.0236 0.112 Uiso calc R 1 . .
C C8 1.0201(4) 0.5610(2) 0.0618(11) 0.080(2) Uani d . 1 . .
H H8 0.9801 0.5870 0.0600 0.096 Uiso calc R 1 . .
C C9 0.9983(3) 0.5105(2) 0.0894(10) 0.0723(18) Uani d . 1 . .
H H9 0.9435 0.5020 0.1126 0.087 Uiso calc R 1 . .
C C10 0.3913(4) 0.4001(2) 0.0151(8) 0.0567(18) Uani d . 1 . .
C C11 0.2849(4) 0.3452(3) -0.0115(9) 0.074(2) Uani d . 1 . .
H H11 0.2288 0.3377 -0.0033 0.089 Uiso calc R 1 . .
C C12 0.3360(4) 0.3062(3) -0.0749(9) 0.0715(19) Uani d . 1 . .
H H12 0.3159 0.2739 -0.1098 0.086 Uiso calc R 1 . .
C C13 0.4198(4) 0.3189(2) -0.0827(7) 0.0521(16) Uani d . 1 . .
C C14 0.4821(4) 0.2805(3) -0.1415(9) 0.0622(18) Uani d . 1 . .
C C15 0.4630(5) 0.2367(3) -0.2312(10) 0.084(2) Uani d . 1 . .
H H15 0.4077 0.2298 -0.2550 0.101 Uiso calc R 1 . .
C C16 0.5189(7) 0.2033(4) -0.2863(13) 0.105(3) Uani d . 1 . .
H H16 0.5044 0.1741 -0.3516 0.126 Uiso calc R 1 . .
C C17 0.5973(8) 0.2132(4) -0.2445(14) 0.130(4) Uani d . 1 . .
H H17 0.6364 0.1889 -0.2805 0.155 Uiso calc R 1 . .
C C18 0.5641(5) 0.2892(3) -0.1054(10) 0.083(2) Uani d . 1 . .
H H18 0.5785 0.3194 -0.0452 0.099 Uiso calc R 1 . .
C C19 0.7194(3) 0.6319(2) 0.0044(7) 0.0524(16) Uani d . 1 . .
C C20 0.7130(4) 0.7117(2) -0.1116(8) 0.0663(18) Uani d . 1 . .
H H20 0.7384 0.7419 -0.1517 0.080 Uiso calc R 1 . .
C C21 0.6267(3) 0.7084(2) -0.1158(8) 0.0607(17) Uani d . 1 . .
H H21 0.5946 0.7356 -0.1588 0.073 Uiso calc R 1 . .
C C22 0.5919(3) 0.6642(2) -0.0549(7) 0.0412(13) Uani d . 1 . .
C C23 0.5002(3) 0.6563(2) -0.0429(7) 0.0412(13) Uani d . 1 . .
C C24 0.4472(4) 0.6917(2) -0.1183(9) 0.0606(17) Uani d . 1 . .
H H24 0.4703 0.7185 -0.1842 0.073 Uiso calc R 1 . .
C C25 0.3355(3) 0.6511(3) -0.0095(9) 0.069(2) Uani d . 1 . .
H H25 0.2784 0.6494 0.0051 0.082 Uiso calc R 1 . .
C C26 0.3812(3) 0.6136(2) 0.0675(9) 0.0636(17) Uani d . 1 . .
H H26 0.3566 0.5866 0.1302 0.076 Uiso calc R 1 . .
C C27 0.4666(3) 0.6166(2) 0.0496(8) 0.0523(16) Uani d . 1 . .
H H27 0.5004 0.5915 0.1008 0.063 Uiso calc R 1 . .
C C28 0.7832(3) 0.3846(2) -0.0206(9) 0.0719(19) Uani d . 1 . .
H H28A 0.8232 0.4102 -0.0603 0.086 Uiso calc R 1 . .
H H28B 0.7532 0.3719 -0.1222 0.086 Uiso calc R 1 . .
C C29 0.7245(3) 0.4093(2) 0.1049(9) 0.0671(17) Uani d . 1 . .
H H29A 0.6929 0.3824 0.1639 0.080 Uiso calc R 1 . .
H H29B 0.7554 0.4283 0.1932 0.080 Uiso calc R 1 . .
C C30 0.5859(3) 0.4472(2) 0.1069(8) 0.0635(17) Uani d . 1 . .
H H30A 0.5698 0.4127 0.1462 0.076 Uiso calc R 1 . .
H H30B 0.5893 0.4699 0.2085 0.076 Uiso calc R 1 . .
C C31 0.5245(3) 0.4676(2) -0.0191(8) 0.0654(19) Uani d . 1 . .
H H31A 0.5278 0.4478 -0.1273 0.078 Uiso calc R 1 . .
H H31B 0.5376 0.5036 -0.0461 0.078 Uiso calc R 1 . .
C C32 0.7063(3) 0.4951(2) -0.0204(7) 0.0576(17) Uani d . 1 . .
H H32A 0.6712 0.5140 -0.1019 0.069 Uiso calc R 1 . .
H H32B 0.7587 0.4889 -0.0787 0.069 Uiso calc R 1 . .
C C33 0.7220(3) 0.5299(2) 0.1391(8) 0.066(2) Uani d . 1 . .
H H33A 0.7479 0.5094 0.2309 0.079 Uiso calc R 1 . .
H H33B 0.6695 0.5425 0.1837 0.079 Uiso calc R 1 . .
N N1 0.9562(2) 0.40316(17) 0.0839(7) 0.0566(12) Uani d . 1 . .
N N2 0.9844(3) 0.31788(18) 0.1973(7) 0.0644(15) Uani d . 1 . .
N N3 1.1603(3) 0.5370(2) 0.0307(9) 0.097(2) Uani d . 1 . .
N N4 0.4466(3) 0.36629(19) -0.0387(6) 0.0526(13) Uani d . 1 . .
N N5 0.3090(3) 0.39190(19) 0.0383(7) 0.0636(15) Uani d . 1 . .
N N6 0.6259(4) 0.2555(3) -0.1540(10) 0.121(3) Uani d . 1 . .
N N7 0.6377(2) 0.62430(16) 0.0073(6) 0.0452(12) Uani d . 1 . .
N N8 0.7597(3) 0.6734(2) -0.0528(7) 0.0618(14) Uani d . 1 . .
N N9 0.3649(3) 0.6902(2) -0.1038(8) 0.0729(16) Uani d . 1 . .
N N10 0.6680(3) 0.44486(18) 0.0158(6) 0.0588(14) Uani d . 1 . .

loop_
_atom_site_aniso_label
_atom_site_aniso_U_11
_atom_site_aniso_U_22
_atom_site_aniso_U_33
_atom_site_aniso_U_12
_atom_site_aniso_U_13
_atom_site_aniso_U_23
S1 0.0393(8) 0.0613(10) 0.1466(17) 0.0050(7) -0.0129(14) 0.0014(14)
S2 0.0528(9) 0.0678(11) 0.0827(12) -0.0013(7) 0.0077(11) -0.0170(12)
S3 0.0376(7) 0.0688(10) 0.1021(13) 0.0047(7) -0.0071(11) 0.0067(13)
C1 0.033(3) 0.055(4) 0.092(6) -0.002(3) -0.011(3) -0.011(4)
C2 0.044(4) 0.057(4) 0.112(6) 0.012(3) -0.017(4) 0.015(4)
C3 0.041(4) 0.067(5) 0.100(6) 0.000(3) -0.017(4) 0.009(4)
C4 0.039(3) 0.051(4) 0.048(4) 0.008(3) 0.000(3) 0.005(3)
C5 0.046(3) 0.057(4) 0.066(4) 0.007(3) 0.002(4) 0.005(4)
C6 0.048(4) 0.074(4) 0.109(6) 0.004(3) 0.010(5) 0.027(5)
C7 0.082(5) 0.064(5) 0.134(8) -0.002(4) -0.012(5) 0.028(5)
C8 0.049(4) 0.063(4) 0.129(7) 0.011(3) -0.005(5) 0.019(5)
C9 0.047(3) 0.067(4) 0.103(5) 0.001(3) 0.002(4) 0.027(5)
C10 0.054(4) 0.051(4) 0.065(5) 0.006(3) -0.002(3) -0.004(3)
C11 0.045(4) 0.070(5) 0.106(6) -0.005(4) -0.009(4) 0.012(4)
C12 0.065(5) 0.055(4) 0.094(6) -0.001(4) 0.004(4) 0.007(4)
C13 0.052(4) 0.060(5) 0.044(4) 0.013(3) -0.001(3) 0.014(3)
C14 0.069(5) 0.055(5) 0.063(5) 0.007(4) 0.003(4) 0.014(4)
C15 0.100(6) 0.053(5) 0.100(7) 0.008(5) 0.013(5) -0.002(5)
C16 0.147(9) 0.075(7) 0.094(7) 0.015(7) 0.007(8) 0.004(5)
C17 0.196(12) 0.086(8) 0.107(9) 0.075(9) 0.048(9) 0.005(6)
C18 0.082(5) 0.068(5) 0.098(6) 0.034(4) 0.021(5) 0.008(4)
C19 0.048(4) 0.050(4) 0.059(5) 0.001(3) 0.000(3) -0.007(3)
C20 0.055(4) 0.046(4) 0.098(5) -0.014(3) 0.009(4) 0.006(4)
C21 0.037(3) 0.054(4) 0.090(5) 0.004(3) 0.006(3) 0.012(4)
C22 0.040(3) 0.043(4) 0.041(4) -0.001(3) 0.005(3) 0.001(3)
C23 0.041(3) 0.044(4) 0.039(4) 0.002(3) 0.002(3) 0.001(3)
C24 0.053(4) 0.042(4) 0.087(5) -0.006(3) -0.001(4) 0.010(4)
C25 0.031(3) 0.087(5) 0.088(6) 0.000(4) 0.001(3) -0.008(4)
C26 0.044(3) 0.071(4) 0.076(5) -0.010(3) 0.001(4) -0.005(5)
C27 0.042(3) 0.058(4) 0.057(4) 0.000(3) -0.003(3) 0.005(4)
C28 0.045(3) 0.082(5) 0.088(5) 0.009(3) -0.012(4) 0.001(4)
C29 0.070(4) 0.059(4) 0.072(5) 0.008(3) 0.004(4) 0.004(4)
C30 0.059(4) 0.073(4) 0.058(4) 0.012(3) -0.004(4) 0.008(4)
C31 0.061(4) 0.066(4) 0.069(5) -0.005(3) 0.013(4) -0.002(4)
C32 0.045(4) 0.081(5) 0.047(4) 0.020(3) -0.005(3) -0.003(4)
C33 0.044(4) 0.068(4) 0.085(6) 0.004(3) 0.001(3) 0.020(4)
N1 0.039(2) 0.053(3) 0.078(4) 0.003(2) 0.000(3) -0.018(3)
N2 0.043(3) 0.049(3) 0.101(4) 0.007(3) -0.010(3) 0.007(3)
N3 0.062(4) 0.081(4) 0.148(7) -0.002(3) 0.017(4) 0.030(5)
N4 0.048(3) 0.054(3) 0.056(3) 0.006(3) 0.004(3) 0.000(3)
N5 0.044(3) 0.065(3) 0.082(5) 0.003(2) 0.001(3) 0.006(3)
N6 0.103(5) 0.120(6) 0.139(7) 0.053(5) 0.029(5) 0.007(5)
N7 0.031(2) 0.040(3) 0.064(4) 0.001(2) -0.003(2) 0.001(2)
N8 0.033(3) 0.056(3) 0.097(4) -0.008(3) 0.003(3) -0.004(3)
N9 0.039(3) 0.071(4) 0.109(5) 0.009(3) -0.009(3) 0.002(4)
N10 0.051(3) 0.052(3) 0.073(4) 0.009(3) 0.002(3) 0.003(3)

loop_
_atom_type_symbol
_atom_type_description
_atom_type_scat_dispersion_real
_atom_type_scat_dispersion_imag
_atom_type_scat_source
C C 0.0033 0.0016 'International Tables Vol C Tables 4.2.6.8 and 6.1.1.4'
H H 0.0000 0.0000 'International Tables Vol C Tables 4.2.6.8 and 6.1.1.4'
N N 0.0061 0.0033 'International Tables Vol C Tables 4.2.6.8 and 6.1.1.4'
S S 0.1246 0.1234 'International Tables Vol C Tables 4.2.6.8 and 6.1.1.4'

loop_
_geom_angle_atom_site_label_1
_geom_angle_atom_site_label_2
_geom_angle_atom_site_label_3
_geom_angle_site_symmetry_1
_geom_angle_site_symmetry_3
_geom_angle
_geom_angle_publ_flag
C1 S1 C28 . . 104.5(3) ?
C10 S2 C31 . . 102.3(3) ?
C19 S3 C33 . . 104.6(3) ?
N1 C1 N2 . . 129.9(5) ?
N1 C1 S1 . . 119.8(4) ?
N2 C1 S1 . . 110.3(5) ?
N2 C2 C3 . . 122.9(6) ?
N2 C2 H2 . . 118.5 ?
C3 C2 H2 . . 118.5 ?
C4 C3 C2 . . 118.4(5) ?
C4 C3 H3 . . 120.8 ?
C2 C3 H3 . . 120.8 ?
C3 C4 N1 . . 120.9(5) ?
C3 C4 C5 . . 123.3(5) ?
N1 C4 C5 . . 115.8(5) ?
C9 C5 C6 . . 117.3(5) ?
C9 C5 C4 . . 120.9(5) ?
C6 C5 C4 . . 121.6(5) ?
N3 C6 C5 . . 123.3(5) ?
N3 C6 H6 . . 118.3 ?
C5 C6 H6 . . 118.3 ?
N3 C7 C8 . . 122.9(6) ?
N3 C7 H7 . . 118.6 ?
C8 C7 H7 . . 118.6 ?
C7 C8 C9 . . 119.1(6) ?
C7 C8 H8 . . 120.4 ?
C9 C8 H8 . . 120.4 ?
C8 C9 C5 . . 120.0(5) ?
C8 C9 H9 . . 120.0 ?
C5 C9 H9 . . 120.0 ?
N4 C10 N5 . . 127.4(5) ?
N4 C10 S2 . . 120.7(4) ?
N5 C10 S2 . . 111.9(4) ?
N5 C11 C12 . . 125.6(6) ?
N5 C11 H11 . . 117.2 ?
C12 C11 H11 . . 117.2 ?
C11 C12 C13 . . 115.2(6) ?
C11 C12 H12 . . 122.4 ?
C13 C12 H12 . . 122.4 ?
N4 C13 C12 . . 121.2(5) ?
N4 C13 C14 . . 117.4(5) ?
C12 C13 C14 . . 121.3(6) ?
C15 C14 C18 . . 117.2(7) ?
C15 C14 C13 . . 123.4(7) ?
C18 C14 C13 . . 119.4(6) ?
C16 C15 C14 . . 123.1(8) ?
C16 C15 H15 . . 118.4 ?
C14 C15 H15 . . 118.4 ?
C15 C16 C17 . . 117.0(10) ?
C15 C16 H16 . . 121.5 ?
C17 C16 H16 . . 121.5 ?
C16 C17 N6 . . 126.5(10) ?
C16 C17 H17 . . 116.8 ?
N6 C17 H17 . . 116.8 ?
C14 C18 N6 . . 123.1(8) ?
C14 C18 H18 . . 118.4 ?
N6 C18 H18 . . 118.4 ?
N8 C19 N7 . . 127.6(5) ?
N8 C19 S3 . . 111.6(4) ?
N7 C19 S3 . . 120.8(4) ?
N8 C20 C21 . . 122.4(5) ?
N8 C20 H20 . . 118.8 ?
C21 C20 H20 . . 118.8 ?
C22 C21 C20 . . 117.2(5) ?
C22 C21 H21 . . 121.4 ?
C20 C21 H21 . . 121.4 ?
C21 C22 N7 . . 122.1(5) ?
C21 C22 C23 . . 123.2(5) ?
N7 C22 C23 . . 114.7(5) ?
C27 C23 C24 . . 117.8(5) ?
C27 C23 C22 . . 122.0(5) ?
C24 C23 C22 . . 120.1(5) ?
N9 C24 C23 . . 124.6(6) ?
N9 C24 H24 . . 117.7 ?
C23 C24 H24 . . 117.7 ?
N9 C25 C26 . . 125.5(6) ?
N9 C25 H25 . . 117.3 ?
C26 C25 H25 . . 117.3 ?
C25 C26 C27 . . 117.5(6) ?
C25 C26 H26 . . 121.2 ?
C27 C26 H26 . . 121.2 ?
C23 C27 C26 . . 119.5(5) ?
C23 C27 H27 . . 120.3 ?
C26 C27 H27 . . 120.3 ?
C29 C28 S1 . . 110.1(5) ?
C29 C28 H28A . . 109.6 ?
S1 C28 H28A . . 109.6 ?
C29 C28 H28B . . 109.6 ?
S1 C28 H28B . . 109.6 ?
H28A C28 H28B . . 108.2 ?
N10 C29 C28 . . 111.6(6) ?
N10 C29 H29A . . 109.3 ?
C28 C29 H29A . . 109.3 ?
N10 C29 H29B . . 109.3 ?
C28 C29 H29B . . 109.3 ?
H29A C29 H29B . . 108.0 ?
C31 C30 N10 . . 108.0(5) ?
C31 C30 H30A . . 110.1 ?
N10 C30 H30A . . 110.1 ?
C31 C30 H30B . . 110.1 ?
N10 C30 H30B . . 110.1 ?
H30A C30 H30B . . 108.4 ?
C30 C31 S2 . . 112.1(4) ?
C30 C31 H31A . . 109.2 ?
S2 C31 H31A . . 109.2 ?
C30 C31 H31B . . 109.2 ?
S2 C31 H31B . . 109.2 ?
H31A C31 H31B . . 107.9 ?
N10 C32 C33 . . 116.0(4) ?
N10 C32 H32A . . 108.3 ?
C33 C32 H32A . . 108.3 ?
N10 C32 H32B . . 108.3 ?
C33 C32 H32B . . 108.3 ?
H32A C32 H32B . . 107.4 ?
C32 C33 S3 . . 112.8(4) ?
C32 C33 H33A . . 109.0 ?
S3 C33 H33A . . 109.0 ?
C32 C33 H33B . . 109.0 ?
S3 C33 H33B . . 109.0 ?
H33A C33 H33B . . 107.8 ?
C1 N1 C4 . . 114.6(5) ?
C1 N2 C2 . . 113.1(5) ?
C7 N3 C6 . . 117.3(5) ?
C10 N4 C13 . . 117.3(5) ?
C11 N5 C10 . . 113.1(5) ?
C17 N6 C18 . . 113.0(8) ?
C19 N7 C22 . . 115.2(5) ?
C20 N8 C19 . . 115.5(5) ?
C25 N9 C24 . . 115.1(6) ?
C32 N10 C29 . . 112.0(4) ?
C32 N10 C30 . . 115.4(4) ?
C29 N10 C30 . . 111.4(5) ?

loop_
_geom_bond_atom_site_label_1
_geom_bond_atom_site_label_2
_geom_bond_site_symmetry_2
_geom_bond_distance
_geom_bond_publ_flag
S1 C1 . 1.773(5) ?
S1 C28 . 1.812(6) ?
S2 C10 . 1.747(6) ?
S2 C31 . 1.818(6) ?
S3 C19 . 1.754(6) ?
S3 C33 . 1.799(5) ?
C1 N1 . 1.312(6) ?
C1 N2 . 1.333(7) ?
C2 N2 . 1.336(6) ?
C2 C3 . 1.372(8) ?
C2 H2 . 0.9300 ?
C3 C4 . 1.356(7) ?
C3 H3 . 0.9300 ?
C4 N1 . 1.361(6) ?
C4 C5 . 1.479(7) ?
C5 C9 . 1.371(7) ?
C5 C6 . 1.378(7) ?
C6 N3 . 1.338(7) ?
C6 H6 . 0.9300 ?
C7 N3 . 1.331(7) ?
C7 C8 . 1.358(8) ?
C7 H7 . 0.9300 ?
C8 C9 . 1.359(7) ?
C8 H8 . 0.9300 ?
C9 H9 . 0.9300 ?
C10 N4 . 1.312(6) ?
C10 N5 . 1.358(6) ?
C11 N5 . 1.317(7) ?
C11 C12 . 1.385(8) ?
C11 H11 . 0.9300 ?
C12 C13 . 1.394(7) ?
C12 H12 . 0.9300 ?
C13 N4 . 1.335(7) ?
C13 C14 . 1.479(8) ?
C14 C15 . 1.352(8) ?
C14 C18 . 1.372(8) ?
C15 C16 . 1.314(10) ?
C15 H15 . 0.9300 ?
C16 C17 . 1.331(12) ?
C16 H16 . 0.9300 ?
C17 N6 . 1.367(12) ?
C17 H17 . 0.9300 ?
C18 N6 . 1.372(8) ?
C18 H18 . 0.9300 ?
C19 N8 . 1.324(6) ?
C19 N7 . 1.334(6) ?
C20 N8 . 1.318(6) ?
C20 C21 . 1.399(7) ?
C20 H20 . 0.9300 ?
C21 C22 . 1.348(7) ?
C21 H21 . 0.9300 ?
C22 N7 . 1.350(6) ?
C22 C23 . 1.500(7) ?
C23 C27 . 1.353(7) ?
C23 C24 . 1.373(7) ?
C24 N9 . 1.337(7) ?
C24 H24 . 0.9300 ?
C25 N9 . 1.323(7) ?
C25 C26 . 1.350(7) ?
C25 H25 . 0.9300 ?
C26 C27 . 1.389(6) ?
C26 H26 . 0.9300 ?
C27 H27 . 0.9300 ?
C28 C29 . 1.489(7) ?
C28 H28A . 0.9700 ?
C28 H28B . 0.9700 ?
C29 N10 . 1.459(7) ?
C29 H29A . 0.9700 ?
C29 H29B . 0.9700 ?
C30 C31 . 1.477(7) ?
C30 N10 . 1.499(6) ?
C30 H30A . 0.9700 ?
C30 H30B . 0.9700 ?
C31 H31A . 0.9700 ?
C31 H31B . 0.9700 ?
C32 N10 . 1.457(7) ?
C32 C33 . 1.530(7) ?
C32 H32A . 0.9700 ?
C32 H32B . 0.9700 ?
C33 H33A . 0.9700 ?
C33 H33B . 0.9700 ?

loop_
_cod_related_entry_id
_cod_related_entry_database
_cod_related_entry_code
1 ChemSpider 24742864
